data_7240371
loop_
_publ_author_name
'Popa, Marcel Mirel'
'Shova, Sergiu'
'Hrubaru, Madalina'
'Barbu, Loredana'
'Draghici, Constantin'
'Dumitrascu, Florea'
'Dumitrescu, Denisa E.'

_publ_section_title
;
 Introducing chirality in halogenated 3-arylsydnones and their
 corresponding 1-arylpyrazoles obtained by 1,3-dipolar cycloaddition
;
_journal_issue 27
_journal_name_full 'RSC Advances'
_journal_page_first 15656
_journal_page_last 15664
_journal_paper_doi 10.1039/D0RA02368J
_journal_volume 10
_journal_year 2020
_chemical_formula_moiety 'C11 H10 Br2 N2 O2'
_chemical_formula_sum 'C11 H10 Br2 N2 O2'
_chemical_formula_weight 362.03
_space_group_crystal_system monoclinic
_space_group_IT_number 14
_space_group_name_Hall '-P 2ybc'
_space_group_name_H-M_alt 'P 1 21/c 1'
_atom_sites_solution_hydrogens geom
_atom_sites_solution_primary direct
_audit_creation_date 2018-06-14
_audit_creation_method
;
Olex2 1.2
(compiled 2018.05.29 svn.r3508 for OlexSys, GUI svn.r5506)
;
_audit_update_record
;
2018-06-14 deposited with the CCDC.	2020-04-13 downloaded from the CCDC.
;
_cell_angle_alpha 90
_cell_angle_beta 100.771(13)
_cell_angle_gamma 90
_cell_formula_units_Z 4
_cell_length_a 9.0273(13)
_cell_length_b 9.0598(6)
_cell_length_c 16.3781(16)
_cell_measurement_reflns_used 2155
_cell_measurement_temperature 293(2)
_cell_measurement_theta_max 24.0590
_cell_measurement_theta_min 3.6150
_cell_volume 1315.9(3)
_computing_cell_refinement
;
CrysAlisPro, Agilent Technologies,
Version 1.171.37.34 (release 22-05-2014 CrysAlis171 .NET)
(compiled May 22 2014,16:03:01)
;
_computing_data_collection
;
CrysAlisPro, Agilent Technologies,
Version 1.171.37.34 (release 22-05-2014 CrysAlis171 .NET)
(compiled May 22 2014,16:03:01)
;
_computing_data_reduction
;
CrysAlisPro, Agilent Technologies,
Version 1.171.37.34 (release 22-05-2014 CrysAlis171 .NET)
(compiled May 22 2014,16:03:01)
;
_computing_molecular_graphics 'Olex2 (Dolomanov et al., 2009)'
_computing_publication_material 'Olex2 (Dolomanov et al., 2009)'
_computing_structure_refinement 'ShelXL (Sheldrick, 2015)'
_computing_structure_solution 'ShelXS (Sheldrick, 2008)'
_diffrn_ambient_temperature 293(2)
_diffrn_detector 'CCD plate'
_diffrn_detector_area_resol_mean 8.0851
_diffrn_detector_type Eos
_diffrn_measured_fraction_theta_full 0.996
_diffrn_measured_fraction_theta_max 0.996
_diffrn_measurement_details
;
#__ type_ start__ end____ width___ exp.time_
  1 omega  -54.00   65.00   1.0000    3.0000
omega____ theta____ kappa____ phi______ frames
    -       19.8352  -19.0000  -30.0000 119

#__ type_ start__ end____ width___ exp.time_
  2 omega  -15.00   46.00   1.0000    3.0000
omega____ theta____ kappa____ phi______ frames
    -       19.8352  -99.0000  -90.0000 61

#__ type_ start__ end____ width___ exp.time_
  3 omega   55.00   81.00   1.0000    3.0000
omega____ theta____ kappa____ phi______ frames
    -       19.8352 -178.0000  -90.0000 26

#__ type_ start__ end____ width___ exp.time_
  4 omega   36.00   62.00   1.0000    3.0000
omega____ theta____ kappa____ phi______ frames
    -       19.8352  -99.0000  150.0000 26

#__ type_ start__ end____ width___ exp.time_
  5 omega   -1.00   86.00   1.0000    3.0000
omega____ theta____ kappa____ phi______ frames
    -       19.8352   57.0000  150.0000 87

#__ type_ start__ end____ width___ exp.time_
  6 omega  -49.00  -13.00   1.0000    3.0000
omega____ theta____ kappa____ phi______ frames
    -       19.8352  -57.0000 -120.0000 36

#__ type_ start__ end____ width___ exp.time_
  7 omega  -86.00  -13.00   1.0000    3.0000
omega____ theta____ kappa____ phi______ frames
    -      -19.2884  -57.0000  -90.0000 73
;
_diffrn_measurement_device 'four-circle diffractometer'
_diffrn_measurement_device_type 'SuperNova, Dual, Cu at zero, Eos'
_diffrn_measurement_method '\w scans'
_diffrn_orient_matrix_UB_11 -0.0740785000
_diffrn_orient_matrix_UB_12 -0.0031426000
_diffrn_orient_matrix_UB_13 -0.0239756000
_diffrn_orient_matrix_UB_21 0.0253548000
_diffrn_orient_matrix_UB_22 0.0362058000
_diffrn_orient_matrix_UB_23 -0.0332381000
_diffrn_orient_matrix_UB_31 0.0165519000
_diffrn_orient_matrix_UB_32 -0.0692853000
_diffrn_orient_matrix_UB_33 -0.0162839000
_diffrn_radiation_monochromator mirror
_diffrn_radiation_probe x-ray
_diffrn_radiation_type MoK\a
_diffrn_radiation_wavelength 0.71073
_diffrn_reflns_av_R_equivalents 0.0527
_diffrn_reflns_av_unetI/netI 0.0508
_diffrn_reflns_Laue_measured_fraction_full 0.996
_diffrn_reflns_Laue_measured_fraction_max 0.996
_diffrn_reflns_limit_h_max 10
_diffrn_reflns_limit_h_min -10
_diffrn_reflns_limit_k_max 10
_diffrn_reflns_limit_k_min -10
_diffrn_reflns_limit_l_max 19
_diffrn_reflns_limit_l_min -19
_diffrn_reflns_number 8750
_diffrn_reflns_point_group_measured_fraction_full 0.996
_diffrn_reflns_point_group_measured_fraction_max 0.996
_diffrn_reflns_theta_full 25.021
_diffrn_reflns_theta_max 25.021
_diffrn_reflns_theta_min 3.214
_diffrn_source 'SuperNova (Mo) X-ray Source'
_exptl_absorpt_coefficient_mu 6.152
_exptl_absorpt_correction_T_max 1.00000
_exptl_absorpt_correction_T_min 0.24758
_exptl_absorpt_correction_type multi-scan
_exptl_absorpt_process_details
;
CrysAlisPro, Agilent Technologies,
Version 1.171.37.34 (release 22-05-2014 CrysAlis171 .NET)
(compiled May 22 2014,16:03:01)
Empirical absorption correction using spherical harmonics,
 implemented in SCALE3 ABSPACK scaling algorithm.
Empirical absorption correction using spherical harmonics,
 implemented in SCALE3 ABSPACK scaling algorithm.
;
_exptl_crystal_colour 'clear light colourless'
_exptl_crystal_colour_lustre clear
_exptl_crystal_colour_modifier light
_exptl_crystal_colour_primary colourless
_exptl_crystal_density_diffrn 1.827
_exptl_crystal_description prism
_exptl_crystal_F_000 704
_exptl_crystal_size_max 0.35
_exptl_crystal_size_mid 0.22
_exptl_crystal_size_min 0.22
_refine_diff_density_max 0.411
_refine_diff_density_min -0.470
_refine_diff_density_rms 0.069
_refine_ls_extinction_method none
_refine_ls_goodness_of_fit_ref 1.043
_refine_ls_hydrogen_treatment constr
_refine_ls_matrix_type full
_refine_ls_number_parameters 156
_refine_ls_number_reflns 2311
_refine_ls_number_restraints 6
_refine_ls_restrained_S_all 1.046
_refine_ls_R_factor_all 0.0685
_refine_ls_R_factor_gt 0.0385
_refine_ls_shift/su_max 0.001
_refine_ls_shift/su_mean 0.000
_refine_ls_structure_factor_coef Fsqd
_refine_ls_weighting_details 'w=1/[\s^2^(Fo^2^)+(0.0262P)^2^] where P=(Fo^2^+2Fc^2^)/3'
_refine_ls_weighting_scheme calc
_refine_ls_wR_factor_gt 0.0684
_refine_ls_wR_factor_ref 0.0786
_reflns_Friedel_coverage 0.000
_reflns_number_gt 1600
_reflns_number_total 2311
_reflns_threshold_expression 'I > 2\s(I)'
_cod_data_source_file d0ra02368j2.cif
_cod_data_source_block shc_544_fldu
_cod_depositor_comments 'Adding full bibliography for 7240370--7240372.cif.'
_cod_database_code 7240371
_shelx_shelxl_version_number 2018/3
_chemical_oxdiff_formula C20H20N4O2Cl1
_chemical_oxdiff_usercomment I_191
_shelx_space_group_comment
;
The symmetry employed for this shelxl refinement is uniquely defined
by the following loop, which should always be used as a source of
symmetry information in preference to the above space-group names.
They are only intended as comments.
;
_shelx_estimated_absorpt_t_max 0.345
_shelx_estimated_absorpt_t_min 0.222
_reflns_odcompleteness_completeness 99.69
_reflns_odcompleteness_iscentric 1
_reflns_odcompleteness_theta 26.32
_olex2_refinement_description
;
1. Fixed Uiso
 At 1.2 times of:
  All C(H) groups, {H8A,H8B,H8C} of C8
 At 1.5 times of:
  {H9A,H9B,H9C} of C9
2. Uiso/Uaniso restraints and constraints
Uanis(Br1) \\sim Ueq: with sigma of 0.001 and sigma for terminal atoms of 0.02
3.a Ternary CH refined with riding coordinates:
 C7(H7)
3.b Aromatic/amide H refined with riding coordinates:
 C2(H2), C6(H6), C10(H10)
3.c Idealised Me refined as rotating group:
 C8(H8A,H8B,H8C), C9(H9A,H9B,H9C)
;
_olex2_date_sample_data_collection 1518679427.4
_olex2_submission_special_instructions 'No special instructions were received'

loop_
_space_group_symop_operation_xyz
'x, y, z'
'-x, y+1/2, -z+1/2'
'-x, -y, -z'
'x, -y-1/2, z-1/2'

loop_
_atom_site_label
_atom_site_type_symbol
_atom_site_fract_x
_atom_site_fract_y
_atom_site_fract_z
_atom_site_U_iso_or_equiv
_atom_site_adp_type
_atom_site_occupancy
_atom_site_site_symmetry_order
_atom_site_calc_flag
_atom_site_refinement_flags_posn
_atom_site_refinement_flags_adp
_atom_site_refinement_flags_occupancy
_atom_site_disorder_assembly
_atom_site_disorder_group
Br1 Br 0.22682(7) 1.40744(4) 0.40567(3) 0.0780(2) Uani 1 1 d . U . . .
Br2 Br 0.25077(7) 1.05700(5) 0.12680(3) 0.0699(2) Uani 1 1 d . . . . .
O1 O 0.1694(3) 0.6025(3) 0.1944(2) 0.0579(9) Uani 1 1 d . . . . .
O2 O 0.3860(4) 0.4867(3) 0.1817(2) 0.0728(10) Uani 1 1 d . . . . .
N1 N 0.2479(4) 0.8021(3) 0.2521(2) 0.0379(8) Uani 1 1 d . . . . .
N2 N 0.1221(4) 0.7328(3) 0.2240(2) 0.0569(10) Uani 1 1 d . . . . .
C1 C 0.2330(4) 1.2176(4) 0.3582(3) 0.0412(10) Uani 1 1 d . . . . .
C2 C 0.2362(4) 1.2085(4) 0.2748(3) 0.0418(10) Uani 1 1 d . . . . .
H2 H 0.234502 1.293135 0.242518 0.050 Uiso 1 1 calc R . . . .
C3 C 0.2418(4) 1.0706(4) 0.2406(3) 0.0382(10) Uani 1 1 d . . . . .
C4 C 0.2393(4) 0.9459(4) 0.2892(3) 0.0350(10) Uani 1 1 d . . . . .
C5 C 0.2345(4) 0.9534(4) 0.3730(3) 0.0381(10) Uani 1 1 d . . . . .
C6 C 0.2320(4) 1.0945(4) 0.4080(3) 0.0470(11) Uani 1 1 d . . . . .
H6 H 0.229699 1.105139 0.464184 0.056 Uiso 1 1 calc R . . . .
C7 C 0.2357(5) 0.8172(4) 0.4280(3) 0.0507(12) Uani 1 1 d . . . . .
H7 H 0.224255 0.730707 0.391439 0.061 Uiso 1 1 calc R . . . .
C8 C 0.3851(6) 0.8029(5) 0.4862(3) 0.0797(16) Uani 1 1 d . . . . .
H8A H 0.464570 0.799451 0.454562 0.096 Uiso 1 1 calc GR . . . .
H8B H 0.386205 0.713869 0.518045 0.096 Uiso 1 1 calc GR . . . .
H8C H 0.400007 0.886260 0.522970 0.096 Uiso 1 1 calc GR . . . .
C9 C 0.1045(6) 0.8168(5) 0.4737(3) 0.0830(18) Uani 1 1 d . . . . .
H9A H 0.112648 0.900095 0.510524 0.125 Uiso 1 1 calc GR . . . .
H9B H 0.106233 0.727366 0.505330 0.125 Uiso 1 1 calc GR . . . .
H9C H 0.011546 0.822663 0.434303 0.125 Uiso 1 1 calc GR . . . .
C10 C 0.3721(5) 0.7301(4) 0.2433(3) 0.0512(12) Uani 1 1 d . . . . .
H10 H 0.470672 0.763279 0.259850 0.061 Uiso 1 1 calc R . . . .
C11 C 0.3279(5) 0.5961(4) 0.2050(3) 0.0479(11) Uani 1 1 d . . . . .

loop_
_atom_site_aniso_label
_atom_site_aniso_U_11
_atom_site_aniso_U_22
_atom_site_aniso_U_33
_atom_site_aniso_U_23
_atom_site_aniso_U_13
_atom_site_aniso_U_12
Br1 0.1452(6) 0.0306(3) 0.0616(4) -0.0080(2) 0.0283(4) 0.0044(2)
Br2 0.1202(5) 0.0503(3) 0.0434(3) 0.0003(2) 0.0264(3) 0.0011(2)
O1 0.069(2) 0.0362(16) 0.067(2) -0.0173(14) 0.0087(19) -0.0056(13)
O2 0.110(3) 0.0317(16) 0.088(3) -0.0063(16) 0.046(2) 0.0106(16)
N1 0.043(2) 0.0304(17) 0.042(2) -0.0035(15) 0.0117(19) 0.0003(16)
N2 0.046(2) 0.048(2) 0.073(3) -0.016(2) 0.002(2) -0.0007(17)
C1 0.052(3) 0.027(2) 0.045(3) -0.0002(18) 0.011(2) 0.0041(17)
C2 0.051(3) 0.029(2) 0.047(3) 0.0019(19) 0.013(2) -0.0003(17)
C3 0.039(3) 0.040(2) 0.038(3) 0.0020(18) 0.013(2) 0.0004(17)
C4 0.034(2) 0.030(2) 0.042(3) -0.0021(18) 0.010(2) 0.0031(16)
C5 0.041(3) 0.033(2) 0.041(3) 0.0004(18) 0.010(2) 0.0007(17)
C6 0.064(3) 0.037(2) 0.040(3) -0.0047(19) 0.011(2) -0.0017(19)
C7 0.077(3) 0.027(2) 0.049(3) 0.0029(19) 0.015(3) -0.002(2)
C8 0.110(5) 0.055(3) 0.072(4) 0.024(3) 0.011(4) 0.015(3)
C9 0.104(4) 0.065(3) 0.091(5) 0.029(3) 0.043(4) -0.009(3)
C10 0.050(3) 0.032(2) 0.076(4) -0.005(2) 0.025(3) -0.0004(19)
C11 0.065(3) 0.036(2) 0.047(3) 0.003(2) 0.021(3) 0.001(2)

loop_
_atom_type_symbol
_atom_type_description
_atom_type_scat_dispersion_real
_atom_type_scat_dispersion_imag
_atom_type_scat_source
C C 0.0033 0.0016 'International Tables Vol C Tables 4.2.6.8 and 6.1.1.4'
H H 0.0000 0.0000 'International Tables Vol C Tables 4.2.6.8 and 6.1.1.4'
Br Br -0.2901 2.4595 'International Tables Vol C Tables 4.2.6.8 and 6.1.1.4'
N N 0.0061 0.0033 'International Tables Vol C Tables 4.2.6.8 and 6.1.1.4'
O O 0.0106 0.0060 'International Tables Vol C Tables 4.2.6.8 and 6.1.1.4'

loop_
_geom_angle_atom_site_label_1
_geom_angle_atom_site_label_2
_geom_angle_atom_site_label_3
_geom_angle
_geom_angle_site_symmetry_1
_geom_angle_site_symmetry_3
_geom_angle_publ_flag
N2 O1 C11 111.6(3) . . ?
N2 N1 C4 118.1(3) . . ?
N2 N1 C10 115.0(3) . . ?
C10 N1 C4 126.9(3) . . ?
N1 N2 O1 103.4(3) . . ?
C2 C1 Br1 118.1(3) . . ?
C2 C1 C6 122.8(3) . . ?
C6 C1 Br1 119.2(3) . . ?
C1 C2 C3 118.0(3) . . ?
C2 C3 Br2 118.3(3) . . ?
C2 C3 C4 120.0(4) . . ?
C4 C3 Br2 121.6(3) . . ?
C3 C4 N1 119.0(4) . . ?
C5 C4 N1 118.4(3) . . ?
C5 C4 C3 122.6(3) . . ?
C4 C5 C6 117.1(3) . . ?
C4 C5 C7 123.2(3) . . ?
C6 C5 C7 119.7(4) . . ?
C1 C6 C5 119.5(4) . . ?
C8 C7 C5 110.5(3) . . ?
C8 C7 C9 112.2(4) . . ?
C9 C7 C5 112.0(3) . . ?
N1 C10 C11 107.5(4) . . ?
O2 C11 O1 118.9(4) . . ?
O2 C11 C10 138.5(5) . . ?
C10 C11 O1 102.6(3) . . ?

loop_
_geom_bond_atom_site_label_1
_geom_bond_atom_site_label_2
_geom_bond_distance
_geom_bond_site_symmetry_2
_geom_bond_publ_flag
Br1 C1 1.892(3) . ?
Br2 C3 1.884(4) . ?
O1 N2 1.374(4) . ?
O1 C11 1.410(5) . ?
O2 C11 1.215(4) . ?
N1 N2 1.304(4) . ?
N1 C4 1.446(4) . ?
N1 C10 1.328(4) . ?
C1 C2 1.374(5) . ?
C1 C6 1.383(5) . ?
C2 C3 1.374(4) . ?
C3 C4 1.385(5) . ?
C4 C5 1.382(5) . ?
C5 C6 1.402(5) . ?
C5 C7 1.526(5) . ?
C7 C8 1.505(6) . ?
C7 C9 1.515(5) . ?
C10 C11 1.392(5) . ?

loop_
_geom_hbond_atom_site_label_D
_geom_hbond_atom_site_label_H
_geom_hbond_atom_site_label_A
_geom_hbond_distance_DH
_geom_hbond_distance_HA
_geom_hbond_distance_DA
_geom_hbond_angle_DHA
_geom_hbond_site_symmetry_A
_geom_hbond_publ_flag
C2 H2 O2 0.93 2.54 3.359(5) 147.1 1_565 yes
